data_7224186
loop_
_publ_author_name
'Qian, Li-Wen'
'Zhao, Xiao-Wei'
'Su, Hu-Chao'
'Bian, Guo-Qing'
'Zhu, Qin-Yu'
'Dai, Jie'

_publ_section_title
;
 Supramolecular hexagonal nano tubes assembled by vanadium diamine
 complexes with thiogermanates
;
_journal_issue 20
_journal_name_full 'RSC Adv.'
_journal_page_first 16268
_journal_paper_doi 10.1039/C5RA27088J
_journal_volume 6
_journal_year 2016
_chemical_formula_sum 'C8 H32 Ge2 N8 O S6 V2'
_chemical_formula_weight 695.83
_space_group_crystal_system monoclinic
_space_group_IT_number 14
_space_group_name_Hall '-P 2yn'
_space_group_name_H-M_alt 'P 1 21/n 1'
_symmetry_space_group_name_Hall '-P 2yn'
_symmetry_space_group_name_H-M 'P 1 21/n 1'
_atom_sites_solution_hydrogens geom
_audit_creation_method SHELXL-2014/7
_audit_update_record
;
2015-05-21 deposited with the CCDC.
2016-02-02 downloaded from the CCDC.
;
_cell_angle_alpha 90
_cell_angle_beta 94.75(3)
_cell_angle_gamma 90
_cell_formula_units_Z 2
_cell_length_a 8.3522(17)
_cell_length_b 12.682(3)
_cell_length_c 11.339(2)
_cell_measurement_reflns_used 4560
_cell_measurement_temperature 293(2)
_cell_measurement_theta_max 34.7
_cell_measurement_theta_min 2.4
_cell_volume 1196.9(4)
_computing_cell_refinement 'CrystalClear (Rigaku Corp., 2000)'
_computing_data_collection 'CrystalClear (Rigaku Corp., 2000)'
_computing_data_reduction 'CrystalClear (Rigaku Corp., 2000)'
_computing_molecular_graphics 'SHELXL-2014/7 (Sheldrick, 2014)'
_computing_publication_material 'SHELXL-2014/7 (Sheldrick, 2014)'
_computing_structure_refinement 'SHELXL-2014/7 (Sheldrick, 2014)'
_computing_structure_solution 'SHELXL-2014/7 (Sheldrick, 2014)'
_diffrn_ambient_temperature 293(2)
_diffrn_measured_fraction_theta_full 0.988
_diffrn_measured_fraction_theta_max 0.891
_diffrn_measurement_device_type 'Rigaku Saturn'
_diffrn_radiation_type MoK\a
_diffrn_radiation_wavelength 0.71073
_diffrn_reflns_av_R_equivalents 0.0386
_diffrn_reflns_av_unetI/netI 0.0534
_diffrn_reflns_laue_measured_fraction_full 0.988
_diffrn_reflns_laue_measured_fraction_max 0.891
_diffrn_reflns_limit_h_max 12
_diffrn_reflns_limit_h_min -8
_diffrn_reflns_limit_k_max 12
_diffrn_reflns_limit_k_min -19
_diffrn_reflns_limit_l_max 18
_diffrn_reflns_limit_l_min -17
_diffrn_reflns_number 9910
_diffrn_reflns_point_group_measured_fraction_full 0.988
_diffrn_reflns_point_group_measured_fraction_max 0.891
_diffrn_reflns_theta_full 25.242
_diffrn_reflns_theta_max 34.639
_diffrn_reflns_theta_min 2.414
_exptl_absorpt_coefficient_mu 3.785
_exptl_absorpt_correction_T_max 1.0000
_exptl_absorpt_correction_T_min 0.6577
_exptl_absorpt_correction_type multi-scan
_exptl_absorpt_process_details 'Jacobson, R. (1998) Private communication '
_exptl_crystal_colour black
_exptl_crystal_density_diffrn 1.931
_exptl_crystal_description Block
_exptl_crystal_F_000 700
_exptl_crystal_size_max 0.550
_exptl_crystal_size_mid 0.150
_exptl_crystal_size_min 0.100
_refine_diff_density_max 0.907
_refine_diff_density_min -0.944
_refine_diff_density_rms 0.156
_refine_ls_extinction_method none
_refine_ls_goodness_of_fit_ref 1.088
_refine_ls_hydrogen_treatment constr
_refine_ls_matrix_type full
_refine_ls_number_parameters 124
_refine_ls_number_reflns 4570
_refine_ls_number_restraints 0
_refine_ls_restrained_S_all 1.088
_refine_ls_R_factor_all 0.0618
_refine_ls_R_factor_gt 0.0523
_refine_ls_shift/su_max 0.000
_refine_ls_shift/su_mean 0.000
_refine_ls_structure_factor_coef Fsqd
_refine_ls_weighting_details 'w=1/[\s^2^(Fo^2^)+(0.0320P)^2^+3.6066P] where P=(Fo^2^+2Fc^2^)/3'
_refine_ls_weighting_scheme calc
_refine_ls_wR_factor_gt 0.1048
_refine_ls_wR_factor_ref 0.1167
_reflns_Friedel_coverage 0.000
_reflns_number_gt 4046
_reflns_number_total 4570
_reflns_threshold_expression 'I > 2\s(I)'
_cod_data_source_file c5ra27088j2.cif
_cod_data_source_block 1
_cod_database_code 7224186
_shelx_shelxl_version_number 2014/7
_shelx_space_group_comment
;
The symmetry employed for this shelxl refinement is uniquely defined
by the following loop, which should always be used as a source of
symmetry information in preference to the above space-group names.
They are only intended as comments.
;
_shelx_estimated_absorpt_t_min 0.230
_shelx_estimated_absorpt_t_max 0.703

loop_
_space_group_symop_operation_xyz
'x, y, z'
'-x+1/2, y+1/2, -z+1/2'
'-x, -y, -z'
'x-1/2, -y-1/2, z-1/2'

loop_
_atom_site_label
_atom_site_type_symbol
_atom_site_fract_x
_atom_site_fract_y
_atom_site_fract_z
_atom_site_U_iso_or_equiv
_atom_site_adp_type
_atom_site_occupancy
_atom_site_site_symmetry_order
_atom_site_calc_flag
_atom_site_refinement_flags_posn
_atom_site_refinement_flags_adp
_atom_site_refinement_flags_occupancy
V1 V 0.40154(6) 0.44707(4) 0.36718(4) 0.01890(11) Uani 1 1 d . . .
Ge1 Ge 0.49503(4) 0.60657(3) 0.07073(3) 0.01957(9) Uani 1 1 d . . .
S1 S 0.44086(13) 0.61561(7) 0.25625(7) 0.02781(19) Uani 1 1 d . . .
S2 S 0.30494(10) 0.51141(7) -0.04152(7) 0.02411(16) Uani 1 1 d . . .
S3 S 0.52996(12) 0.75878(7) -0.00847(9) 0.03014(19) Uani 1 1 d . . .
N1 N 0.3744(4) 0.2966(3) 0.4561(3) 0.0323(7) Uani 1 1 d . . .
H1A H 0.3633 0.3075 0.5325 0.039 Uiso 1 1 calc R U .
H1B H 0.2868 0.2638 0.4247 0.039 Uiso 1 1 calc R U .
N2 N 0.6019(4) 0.3609(3) 0.3044(3) 0.0299(6) Uani 1 1 d . . .
H2A H 0.6079 0.3737 0.2277 0.036 Uiso 1 1 calc R U .
H2B H 0.6931 0.3822 0.3432 0.036 Uiso 1 1 calc R U .
N3 N 0.1640(4) 0.4960(3) 0.4086(3) 0.0287(6) Uani 1 1 d . . .
H3A H 0.1270 0.4511 0.4602 0.034 Uiso 1 1 calc R U .
H3B H 0.1697 0.5595 0.4419 0.034 Uiso 1 1 calc R U .
N4 N 0.2439(4) 0.3808(2) 0.2181(2) 0.0251(6) Uani 1 1 d . . .
H4A H 0.2721 0.4079 0.1504 0.030 Uiso 1 1 calc R U .
H4B H 0.2583 0.3113 0.2154 0.030 Uiso 1 1 calc R U .
C1 C 0.5191(5) 0.2296(3) 0.4426(4) 0.0349(8) Uani 1 1 d . . .
H1C H 0.4914 0.1559 0.4518 0.042 Uiso 1 1 calc R U .
H1D H 0.6027 0.2474 0.5039 0.042 Uiso 1 1 calc R U .
C2 C 0.5804(5) 0.2463(3) 0.3231(4) 0.0352(8) Uani 1 1 d . . .
H2C H 0.6821 0.2100 0.3191 0.042 Uiso 1 1 calc R U .
H2D H 0.5044 0.2179 0.2619 0.042 Uiso 1 1 calc R U .
C3 C 0.0527(5) 0.4993(4) 0.3011(4) 0.0391(9) Uani 1 1 d . . .
H3C H 0.0744 0.5613 0.2550 0.047 Uiso 1 1 calc R U .
H3D H -0.0570 0.5038 0.3228 0.047 Uiso 1 1 calc R U .
C4 C 0.0719(5) 0.4031(4) 0.2290(4) 0.0398(10) Uani 1 1 d . . .
H4C H 0.0229 0.3436 0.2659 0.048 Uiso 1 1 calc R U .
H4D H 0.0173 0.4129 0.1509 0.048 Uiso 1 1 calc R U .
O1 O 0.5000 0.5000 0.5000 0.0221(6) Uani 1 2 d S . P

loop_
_atom_site_aniso_label
_atom_site_aniso_U_11
_atom_site_aniso_U_22
_atom_site_aniso_U_33
_atom_site_aniso_U_23
_atom_site_aniso_U_13
_atom_site_aniso_U_12
V1 0.0220(2) 0.0200(2) 0.0146(2) -0.00084(18) 0.00099(17) -0.00143(19)
Ge1 0.02322(16) 0.01918(16) 0.01651(15) 0.00042(12) 0.00282(11) 0.00063(12)
S1 0.0452(5) 0.0212(4) 0.0180(3) -0.0008(3) 0.0079(3) -0.0038(3)
S2 0.0203(3) 0.0291(4) 0.0224(3) -0.0017(3) -0.0012(3) 0.0027(3)
S3 0.0386(5) 0.0233(4) 0.0299(4) 0.0059(3) 0.0109(4) 0.0017(3)
N1 0.0291(15) 0.0311(16) 0.0369(17) 0.0101(14) 0.0033(12) -0.0025(12)
N2 0.0313(15) 0.0343(17) 0.0245(13) 0.0000(12) 0.0049(11) 0.0003(13)
N3 0.0309(15) 0.0323(16) 0.0232(13) -0.0041(12) 0.0035(11) 0.0028(12)
N4 0.0281(14) 0.0260(14) 0.0207(12) -0.0017(11) -0.0007(10) 0.0021(11)
C1 0.040(2) 0.0316(19) 0.0316(18) 0.0040(15) -0.0042(15) 0.0064(16)
C2 0.042(2) 0.0310(19) 0.0319(18) 0.0020(15) -0.0012(16) 0.0109(16)
C3 0.0334(19) 0.042(2) 0.041(2) -0.0089(18) -0.0035(16) 0.0129(17)
C4 0.0308(19) 0.049(3) 0.038(2) -0.0130(19) -0.0091(16) 0.0045(17)
O1 0.0256(15) 0.0242(16) 0.0160(13) -0.0012(12) -0.0010(11) -0.0041(12)

loop_
_atom_type_symbol
_atom_type_description
_atom_type_scat_dispersion_real
_atom_type_scat_dispersion_imag
_atom_type_scat_source
C C 0.0033 0.0016 'International Tables Vol C Tables 4.2.6.8 and 6.1.1.4'
H H 0.0000 0.0000 'International Tables Vol C Tables 4.2.6.8 and 6.1.1.4'
N N 0.0061 0.0033 'International Tables Vol C Tables 4.2.6.8 and 6.1.1.4'
O O 0.0106 0.0060 'International Tables Vol C Tables 4.2.6.8 and 6.1.1.4'
S S 0.1246 0.1234 'International Tables Vol C Tables 4.2.6.8 and 6.1.1.4'
V V 0.3005 0.5294 'International Tables Vol C Tables 4.2.6.8 and 6.1.1.4'
Ge Ge 0.1547 1.8001 'International Tables Vol C Tables 4.2.6.8 and 6.1.1.4'

loop_
_geom_angle_atom_site_label_1
_geom_angle_atom_site_label_2
_geom_angle_atom_site_label_3
_geom_angle
_geom_angle_site_symmetry_1
_geom_angle_site_symmetry_3
O1 V1 N3 94.33(9) . .
O1 V1 N2 98.77(9) . .
N3 V1 N2 163.94(13) . .
O1 V1 N1 89.84(10) . .
N3 V1 N1 91.03(13) . .
N2 V1 N1 79.80(13) . .
O1 V1 N4 170.73(8) . .
N3 V1 N4 77.14(11) . .
N2 V1 N4 89.10(12) . .
N1 V1 N4 86.73(13) . .
O1 V1 S1 91.84(3) . .
N3 V1 S1 91.44(10) . .
N2 V1 S1 97.36(9) . .
N1 V1 S1 176.90(10) . .
N4 V1 S1 91.99(9) . .
S3 Ge1 S1 113.47(4) . .
S3 Ge1 S2 113.53(4) . 3_665
S1 Ge1 S2 112.62(4) . 3_665
S3 Ge1 S2 110.54(4) . .
S1 Ge1 S2 111.82(4) . .
S2 Ge1 S2 93.20(3) 3_665 .
Ge1 S1 V1 118.78(4) . .
Ge1 S2 Ge1 86.80(3) 3_665 .
C1 N1 V1 109.5(2) . .
C2 N2 V1 110.0(2) . .
C3 N3 V1 110.8(2) . .
C4 N4 V1 112.5(2) . .
N1 C1 C2 110.5(3) . .
N2 C2 C1 108.8(3) . .
N3 C3 C4 110.0(3) . .
N4 C4 C3 110.7(3) . .
V1 O1 V1 180.0 . 3_666

loop_
_geom_bond_atom_site_label_1
_geom_bond_atom_site_label_2
_geom_bond_distance
_geom_bond_site_symmetry_2
V1 O1 1.7860(7) .
V1 N3 2.167(3) .
V1 N2 2.168(3) .
V1 N1 2.179(3) .
V1 N4 2.220(3) .
V1 S1 2.5153(11) .
Ge1 S3 2.1590(10) .
Ge1 S1 2.1911(10) .
Ge1 S2 2.2873(10) 3_665
Ge1 S2 2.2939(11) .
S2 Ge1 2.2872(10) 3_665
N1 C1 1.496(5) .
N2 C2 1.482(5) .
N3 C3 1.471(5) .
N4 C4 1.479(5) .
C1 C2 1.502(6) .
C3 C4 1.484(6) .
O1 V1 1.7860(7) 3_666

loop_
_geom_torsion_atom_site_label_1
_geom_torsion_atom_site_label_2
_geom_torsion_atom_site_label_3
_geom_torsion_atom_site_label_4
_geom_torsion
V1 N1 C1 C2 -36.0(4)
V1 N2 C2 C1 -41.6(4)
N1 C1 C2 N2 51.9(5)
V1 N3 C3 C4 45.2(5)
V1 N4 C4 C3 25.3(5)
N3 C3 C4 N4 -46.2(5)
